data_2212710
loop_
_publ_author_name
'Bardajee, Ghasem Rezanejade'
'Winnik, Mitchell A.'
'Lough, Alan J.'

_publ_section_title
;
 Succinimidyl 7-methoxy-2<i>H</i>-chromene-3-carboxylate
;
_journal_coeditor_code TK2127
_journal_issue 3
_journal_name_full 'Acta Crystallographica Section E'
_journal_page_first o1513
_journal_page_last o1514
_journal_paper_doi 10.1107/S1600536807004175
_journal_volume 63
_journal_year 2007
_chemical_formula_iupac 'C15 H11 N O7'
_chemical_formula_moiety 'C15 H11 N O7'
_chemical_formula_sum 'C15 H11 N O7'
_chemical_formula_weight 317.25
_chemical_name_systematic
;
Succinimidyl 7-methoxy-2H-chromene-3-carboxylate
;
_space_group_IT_number 14
_symmetry_cell_setting monoclinic
_symmetry_space_group_name_Hall '-P 2ybc'
_symmetry_space_group_name_H-M 'P 1 21/c 1'
_atom_sites_solution_hydrogens geom
_atom_sites_solution_primary direct
_atom_sites_solution_secondary difmap
_cell_angle_alpha 90
_cell_angle_beta 94.475(4)
_cell_angle_gamma 90
_cell_formula_units_Z 4
_cell_length_a 8.4164(6)
_cell_length_b 19.4304(13)
_cell_length_c 8.5521(6)
_cell_measurement_reflns_used 8788
_cell_measurement_temperature 150.0(10)
_cell_measurement_theta_max 27.5
_cell_measurement_theta_min 2.6
_cell_volume 1394.30(17)
_computing_cell_refinement 'DENZO-SMN (Otwinowski & Minor, 1997)'
_computing_data_collection 'COLLECT (Nonius, 2002)'
_computing_data_reduction DENZO-SMN
_computing_molecular_graphics 'SHELXTL and PLATON (Spek, 2003)'
_computing_publication_material SHELXTL
_computing_structure_refinement 'SHELXTL (Sheldrick, 2001)'
_computing_structure_solution 'SIR92 (Altomare <i>et al.</i>,  1994)'
_diffrn_ambient_temperature 150.0(10)
_diffrn_detector_area_resol_mean 9
_diffrn_measured_fraction_theta_full 0.992
_diffrn_measured_fraction_theta_max 0.992
_diffrn_measurement_device_type 'Bruker--Nonius KappaCCD'
_diffrn_measurement_method '\f scans and \w scans with \k offsets'
_diffrn_radiation_monochromator graphite
_diffrn_radiation_source 'fine-focus sealed tube'
_diffrn_radiation_type MoK\a
_diffrn_radiation_wavelength 0.71073
_diffrn_reflns_av_R_equivalents 0.061
_diffrn_reflns_av_sigmaI/netI 0.070
_diffrn_reflns_limit_h_max 10
_diffrn_reflns_limit_h_min -10
_diffrn_reflns_limit_k_max 25
_diffrn_reflns_limit_k_min -25
_diffrn_reflns_limit_l_max 11
_diffrn_reflns_limit_l_min -10
_diffrn_reflns_number 8788
_diffrn_reflns_theta_full 27.5
_diffrn_reflns_theta_max 27.5
_diffrn_reflns_theta_min 2.6
_diffrn_standards_number 0
_exptl_absorpt_coefficient_mu 0.122
_exptl_absorpt_correction_T_max 0.996
_exptl_absorpt_correction_T_min 0.838
_exptl_absorpt_correction_type multi-scan
_exptl_absorpt_process_details '(SORTAV; Blessing, 1995)'
_exptl_crystal_colour colourless
_exptl_crystal_density_diffrn 1.511
_exptl_crystal_density_method 'not measured'
_exptl_crystal_description block
_exptl_crystal_F_000 656
_exptl_crystal_size_max 0.30
_exptl_crystal_size_mid 0.20
_exptl_crystal_size_min 0.14
_refine_diff_density_max 0.23
_refine_diff_density_min -0.18
_refine_ls_extinction_coef 0.017(4)
_refine_ls_extinction_expression Fc^*^=kFc[1+0.001xFc^2^\l^3^/sin(2\q)]^-1/4^
_refine_ls_extinction_method SHELXTL
_refine_ls_goodness_of_fit_ref 1.01
_refine_ls_hydrogen_treatment constr
_refine_ls_matrix_type full
_refine_ls_number_parameters 210
_refine_ls_number_reflns 3179
_refine_ls_number_restraints 0
_refine_ls_restrained_S_all 1.01
_refine_ls_R_factor_all 0.117
_refine_ls_R_factor_gt 0.055
_refine_ls_shift/su_max 0.001
_refine_ls_shift/su_mean 0.000
_refine_ls_structure_factor_coef Fsqd
_refine_ls_weighting_details 'calc w=1/[\s^2^(Fo^2^)+(0.0719P)^2^] where P=(Fo^2^+2Fc^2^)/3'
_refine_ls_weighting_scheme calc
_refine_ls_wR_factor_gt 0.122
_refine_ls_wR_factor_ref 0.149
_reflns_number_gt 1763
_reflns_number_total 3179
_reflns_threshold_expression I>2\s(I)
_cod_data_source_file tk2127.cif
_cod_data_source_block 2
_cod_depositor_comments
;
The following automatic conversions were performed:
'_symmetry_cell_setting' value 'Monoclinic' changed to 'monoclinic'
according to '/home/saulius/struct/CIF-dictionaries/cif_core.dic'
dictionary named 'cif_core.dic' version 2.4.1 from 2010-06-29.

Automatic conversion script
Id: cif_fix_enum 1527 2010-12-29 10:47:43Z saulius 

The following automatic conversions were performed:

'_symmetry_cell_setting' value 'Monoclinic' changed to 'monoclinic'
according to /home/saulius/struct/CIF-dictionaries/cif_core.dic
dictionary named 'cif_core.dic' version 2.4.1 from 2010-06-29.

Automatic conversion script
Id: cif_fix_values 1715 2011-07-08 13:25:40Z adriana 
;
_cod_original_sg_symbol_H-M 'P 21/c'
_cod_database_code 2212710
_cod_database_fobs_code 2212710

loop_
_symmetry_equiv_pos_as_xyz
'x, y, z'
'-x, y+1/2, -z+1/2'
'-x, -y, -z'
'x, -y-1/2, z-1/2'

loop_
_atom_site_type_symbol
_atom_site_label
_atom_site_fract_x
_atom_site_fract_y
_atom_site_fract_z
_atom_site_U_iso_or_equiv
_atom_site_adp_type
_atom_site_calc_flag
_atom_site_refinement_flags
_atom_site_occupancy
O O1 0.29798(16) 0.47164(6) 0.55790(15) 0.0408(4) Uani d . 1
O O2 0.46859(18) 0.52232(7) 0.72952(17) 0.0469(4) Uani d . 1
O O3 0.5366(2) 0.66221(7) 0.68084(18) 0.0548(5) Uani d . 1
O O4 0.43240(19) 0.70287(7) 0.44688(17) 0.0519(4) Uani d . 1
O O5 -0.10188(19) 0.35835(9) 0.2271(2) 0.0641(5) Uani d . 1
O O6 0.3065(2) 0.82010(9) 0.57949(19) 0.0679(5) Uani d . 1
O O7 0.7516(2) 0.72553(8) 0.39624(19) 0.0626(5) Uani d . 1
N N1 0.5167(2) 0.76237(9) 0.4866(2) 0.0504(5) Uani d . 1
C C1 0.3819(2) 0.52968(10) 0.6121(2) 0.0390(5) Uani d . 1
C C2 0.3568(2) 0.59169(10) 0.5172(2) 0.0392(5) Uani d . 1
C C3 0.2502(2) 0.59193(10) 0.3891(2) 0.0424(5) Uani d . 1
H H3A 0.2371 0.6325 0.3275 0.051 Uiso calc R 1
C C4 0.1582(2) 0.53282(11) 0.3457(2) 0.0415(5) Uani d . 1
C C5 0.0391(3) 0.53177(13) 0.2209(3) 0.0513(6) Uani d . 1
H H5A 0.0178 0.5720 0.1598 0.062 Uiso calc R 1
C C6 -0.0459(3) 0.47319(13) 0.1873(3) 0.0549(6) Uani d . 1
H H6A -0.1285 0.4732 0.1050 0.066 Uiso calc R 1
C C7 -0.0120(3) 0.41317(12) 0.2736(3) 0.0508(6) Uani d . 1
C C8 0.1059(2) 0.41212(11) 0.3971(2) 0.0454(5) Uani d . 1
H H8A 0.1298 0.3713 0.4555 0.055 Uiso calc R 1
C C9 0.1870(2) 0.47270(10) 0.4316(2) 0.0396(5) Uani d . 1
C C10 -0.0664(3) 0.29387(14) 0.3013(3) 0.0707(8) Uani d . 1
H H10A -0.1416 0.2590 0.2580 0.106 Uiso calc R 1
H H10B -0.0757 0.2982 0.4144 0.106 Uiso calc R 1
H H10C 0.0424 0.2801 0.2825 0.106 Uiso calc R 1
C C11 0.4519(3) 0.65274(10) 0.5645(3) 0.0425(5) Uani d . 1
C C12 0.4437(4) 0.81928(12) 0.5463(3) 0.0562(6) Uani d . 1
C C13 0.5670(4) 0.87500(12) 0.5562(3) 0.0678(8) Uani d . 1
H H13A 0.5823 0.8934 0.6642 0.081 Uiso calc R 1
H H13B 0.5351 0.9132 0.4837 0.081 Uiso calc R 1
C C14 0.7199(3) 0.84069(12) 0.5089(3) 0.0650(7) Uani d . 1
H H14A 0.7653 0.8671 0.4239 0.078 Uiso calc R 1
H H14B 0.8002 0.8384 0.5997 0.078 Uiso calc R 1
C C15 0.6744(3) 0.76976(12) 0.4535(3) 0.0527(6) Uani d . 1

loop_
_atom_site_aniso_label
_atom_site_aniso_U_11
_atom_site_aniso_U_22
_atom_site_aniso_U_33
_atom_site_aniso_U_12
_atom_site_aniso_U_13
_atom_site_aniso_U_23
O1 0.0405(8) 0.0396(8) 0.0421(8) -0.0019(6) 0.0024(6) 0.0028(6)
O2 0.0512(9) 0.0448(8) 0.0439(8) -0.0016(7) -0.0008(7) 0.0031(7)
O3 0.0712(11) 0.0457(9) 0.0469(9) -0.0082(8) 0.0018(8) 0.0022(7)
O4 0.0686(11) 0.0385(8) 0.0487(9) -0.0085(7) 0.0051(7) 0.0058(7)
O5 0.0547(11) 0.0771(12) 0.0609(10) -0.0162(9) 0.0068(8) -0.0184(9)
O6 0.0850(14) 0.0697(11) 0.0501(10) 0.0149(10) 0.0114(9) 0.0014(8)
O7 0.0721(12) 0.0559(10) 0.0614(10) -0.0013(9) 0.0159(9) 0.0001(9)
N1 0.0695(14) 0.0333(9) 0.0499(11) -0.0061(9) 0.0131(9) 0.0001(9)
C1 0.0402(12) 0.0353(11) 0.0422(12) 0.0011(9) 0.0079(9) -0.0017(9)
C2 0.0422(12) 0.0388(11) 0.0379(11) 0.0028(9) 0.0113(9) 0.0020(9)
C3 0.0425(12) 0.0433(11) 0.0428(12) 0.0070(9) 0.0121(10) 0.0054(10)
C4 0.0366(12) 0.0500(13) 0.0389(11) 0.0038(9) 0.0089(9) 0.0027(10)
C5 0.0405(13) 0.0684(15) 0.0453(13) 0.0045(11) 0.0052(10) 0.0047(11)
C6 0.0406(13) 0.0843(18) 0.0399(12) -0.0012(12) 0.0023(10) -0.0031(12)
C7 0.0409(13) 0.0679(15) 0.0448(13) -0.0098(11) 0.0113(10) -0.0138(12)
C8 0.0429(13) 0.0498(13) 0.0446(12) -0.0026(10) 0.0093(10) -0.0039(10)
C9 0.0331(11) 0.0502(12) 0.0362(11) 0.0015(9) 0.0068(9) -0.0023(10)
C10 0.0625(17) 0.0715(17) 0.0796(18) -0.0202(14) 0.0160(14) -0.0266(16)
C11 0.0512(13) 0.0384(12) 0.0394(12) 0.0040(10) 0.0133(10) 0.0039(10)
C12 0.0844(19) 0.0472(13) 0.0377(12) 0.0036(13) 0.0088(12) 0.0026(11)
C13 0.116(2) 0.0423(13) 0.0456(14) -0.0076(14) 0.0105(14) -0.0033(11)
C14 0.090(2) 0.0537(15) 0.0511(14) -0.0188(13) 0.0060(13) 0.0017(12)
C15 0.0682(17) 0.0467(13) 0.0441(13) -0.0101(12) 0.0092(11) 0.0041(11)

loop_
_atom_type_symbol
_atom_type_description
_atom_type_scat_dispersion_real
_atom_type_scat_dispersion_imag
_atom_type_scat_source
C C 0.0033 0.0016 'International Tables Vol C Tables 4.2.6.8 and 6.1.1.4'
H H 0.0000 0.0000 'International Tables Vol C Tables 4.2.6.8 and 6.1.1.4'
N N 0.0061 0.0033 'International Tables Vol C Tables 4.2.6.8 and 6.1.1.4'
O O 0.0106 0.0060 'International Tables Vol C Tables 4.2.6.8 and 6.1.1.4'

loop_
_geom_angle_atom_site_label_1
_geom_angle_atom_site_label_2
_geom_angle_atom_site_label_3
_geom_angle
C9 O1 C1 123.15(15)
N1 O4 C11 112.04(16)
C7 O5 C10 118.0(2)
C12 N1 O4 121.6(2)
C12 N1 C15 116.9(2)
O4 N1 C15 121.13(17)
O2 C1 O1 116.15(17)
O2 C1 C2 127.92(19)
O1 C1 C2 115.91(18)
C3 C2 C1 120.55(19)
C3 C2 C11 121.98(19)
C1 C2 C11 117.46(18)
C2 C3 C4 121.33(19)
C2 C3 H3A 119.3
C4 C3 H3A 119.3
C9 C4 C5 118.2(2)
C9 C4 C3 118.23(19)
C5 C4 C3 123.5(2)
C6 C5 C4 120.2(2)
C6 C5 H5A 119.9
C4 C5 H5A 119.9
C5 C6 C7 120.2(2)
C5 C6 H6A 119.9
C7 C6 H6A 119.9
O5 C7 C8 124.3(2)
O5 C7 C6 114.6(2)
C8 C7 C6 121.1(2)
C9 C8 C7 117.4(2)
C9 C8 H8A 121.3
C7 C8 H8A 121.3
O1 C9 C8 116.73(18)
O1 C9 C4 120.53(18)
C8 C9 C4 122.7(2)
O5 C10 H10A 109.5
O5 C10 H10B 109.5
H10A C10 H10B 109.5
O5 C10 H10C 109.5
H10A C10 H10C 109.5
H10B C10 H10C 109.5
O3 C11 O4 121.39(19)
O3 C11 C2 129.19(19)
O4 C11 C2 109.41(18)
O6 C12 N1 123.8(2)
O6 C12 C13 130.3(2)
N1 C12 C13 105.9(2)
C12 C13 C14 105.3(2)
C12 C13 H13A 110.7
C14 C13 H13A 110.7
C12 C13 H13B 110.7
C14 C13 H13B 110.7
H13A C13 H13B 108.8
C15 C14 C13 106.5(2)
C15 C14 H14A 110.4
C13 C14 H14A 110.4
C15 C14 H14B 110.4
C13 C14 H14B 110.4
H14A C14 H14B 108.6
O7 C15 N1 124.4(2)
O7 C15 C14 130.7(2)
N1 C15 C14 104.9(2)

loop_
_geom_bond_atom_site_label_1
_geom_bond_atom_site_label_2
_geom_bond_distance
O1 C9 1.372(2)
O1 C1 1.391(2)
O2 C1 1.203(2)
O3 C11 1.192(2)
O4 N1 1.385(2)
O4 C11 1.401(2)
O5 C7 1.349(3)
O5 C10 1.425(3)
O6 C12 1.211(3)
O7 C15 1.205(3)
N1 C12 1.382(3)
N1 C15 1.385(3)
C1 C2 1.459(3)
C2 C3 1.361(3)
C2 C11 1.470(3)
C3 C4 1.418(3)
C3 H3A 0.9500
C4 C9 1.391(3)
C4 C5 1.406(3)
C5 C6 1.363(3)
C5 H5A 0.9500
C6 C7 1.398(3)
C6 H6A 0.9500
C7 C8 1.392(3)
C8 C9 1.380(3)
C8 H8A 0.9500
C10 H10A 0.9800
C10 H10B 0.9800
C10 H10C 0.9800
C12 C13 1.498(4)
C13 C14 1.532(4)
C13 H13A 0.9900
C13 H13B 0.9900
C14 C15 1.497(3)
C14 H14A 0.9900
C14 H14B 0.9900

loop_
_geom_hbond_atom_site_label_D
_geom_hbond_atom_site_label_H
_geom_hbond_atom_site_label_A
_geom_hbond_site_symmetry_A
_geom_hbond_distance_DH
_geom_hbond_distance_HA
_geom_hbond_distance_DA
_geom_hbond_angle_DHA
C3 H3A O6 4_575 0.95 2.43 3.218(2) 141
C8 H8A O7 3_666 0.95 2.44 3.374(3) 168
C10 H10A O6 3_566 0.98 2.55 3.217(3) 125
C13 H13B O2 4_575 0.99 2.53 3.480(3) 160

loop_
_cod_related_entry_id
_cod_related_entry_database
_cod_related_entry_code
1 ChemSpider 2041295
